data_4304372
loop_
_publ_author_name
'Jos\'e Ruiz'
'Mar\'ia Dolores Villa'
'Natalia Cutillas'
'Concepci\'on de Haro'
'Delia Bautista'
'Virtudes Moreno'
'Laura Valencia'

_publ_section_title
;
Palladium(II) and Platinum(II) Organometallic Complexes with
4,7-dihydro-5-methyl-7-oxo[1,2,4]triazolo[1,5-a]pyrimidine. Antitumor
Activity of the Platinum Compounds
;
_journal_name_full 'Inorganic Chemistry'
_journal_page_first 4490
_journal_page_last 4505
_journal_paper_doi 10.1021/ic701873b
_journal_volume 47
_journal_year 2008
_chemical_formula_sum 'C33 H33 Cl N5 O5 P Pd'
_chemical_formula_weight 752.46
_chemical_name_systematic
; 
 ? 
;
_space_group_IT_number 9
_symmetry_cell_setting monoclinic
_symmetry_space_group_name_Hall 'C -2yc'
_symmetry_space_group_name_H-M 'C 1 c 1'
_atom_sites_solution_hydrogens geom
_atom_sites_solution_primary patterson
_atom_sites_solution_secondary difmap
_audit_creation_method SHELXL-97
_cell_angle_alpha 90.00
_cell_angle_beta 125.764(4)
_cell_angle_gamma 90.00
_cell_formula_units_Z 4
_cell_length_a 11.7034(5)
_cell_length_b 36.114(2)
_cell_length_c 9.5959(6)
_cell_measurement_reflns_used 80
_cell_measurement_temperature 173(2)
_cell_measurement_theta_max 12.48
_cell_measurement_theta_min 7.03
_cell_volume 3291.0(4)
_computing_cell_refinement 'Siemens XSCANS'
_computing_data_collection 'Siemens XSCANS'
_computing_data_reduction 'Siemens XSCANS'
_computing_molecular_graphics 'Siemens SHELXTL'
_computing_publication_material 'Siemens SHELXTL'
_computing_structure_refinement 'SHELXL-97 (Sheldrick, 1997)'
_computing_structure_solution 'SHELXS-97 (Sheldrick, 1990)'
_diffrn_ambient_temperature 173(2)
_diffrn_measured_fraction_theta_full 0.998
_diffrn_measured_fraction_theta_max 0.998
_diffrn_measurement_device_type 'Siemens P4'
_diffrn_measurement_method \w-scans
_diffrn_radiation_monochromator graphite
_diffrn_radiation_source 'fine-focus sealed tube'
_diffrn_radiation_type MoK\a
_diffrn_radiation_wavelength 0.71073
_diffrn_reflns_av_R_equivalents 0.0237
_diffrn_reflns_av_sigmaI/netI 0.0205
_diffrn_reflns_limit_h_max 13
_diffrn_reflns_limit_h_min -13
_diffrn_reflns_limit_k_max 29
_diffrn_reflns_limit_k_min -42
_diffrn_reflns_limit_l_max 10
_diffrn_reflns_limit_l_min -11
_diffrn_reflns_number 5783
_diffrn_reflns_theta_full 25.00
_diffrn_reflns_theta_max 25.00
_diffrn_reflns_theta_min 3.38
_diffrn_standards_decay_% 0.3
_diffrn_standards_interval_count 247
_diffrn_standards_number 3
_exptl_absorpt_coefficient_mu 0.742
_exptl_absorpt_correction_T_max 0.7656
_exptl_absorpt_correction_T_min 0.7078
_exptl_absorpt_correction_type psi-scan
_exptl_crystal_colour colourless
_exptl_crystal_density_diffrn 1.519
_exptl_crystal_density_method 'not measured'
_exptl_crystal_description colourless
_exptl_crystal_F_000 1536
_exptl_crystal_size_max 0.50
_exptl_crystal_size_mid 0.40
_exptl_crystal_size_min 0.38
_refine_diff_density_max 0.856
_refine_diff_density_min -0.909
_refine_diff_density_rms 0.059
_refine_ls_abs_structure_details 'Flack H D (1983), Acta Cryst. A39, 876-881'
_refine_ls_abs_structure_Flack -0.02(2)
_refine_ls_extinction_method none
_refine_ls_goodness_of_fit_ref 1.073
_refine_ls_hydrogen_treatment 'H0 free, rigid methyls, others riding'
_refine_ls_matrix_type full
_refine_ls_number_parameters 412
_refine_ls_number_reflns 5150
_refine_ls_number_restraints 20
_refine_ls_restrained_S_all 1.072
_refine_ls_R_factor_all 0.0276
_refine_ls_R_factor_gt 0.0264
_refine_ls_shift/su_max 0.000
_refine_ls_shift/su_mean 0.000
_refine_ls_structure_factor_coef Fsqd
_refine_ls_weighting_details 'calc w=1/[\s^2^(Fo^2^)+(0.0381P)^2^+5.2039P] where P=(Fo^2^+2Fc^2^)/3'
_refine_ls_weighting_scheme calc
_refine_ls_wR_factor_gt 0.0671
_refine_ls_wR_factor_ref 0.0676
_reflns_number_gt 4959
_reflns_number_total 5150
_reflns_threshold_expression >2sigma(I)
_cod_data_source_file ic701873b-file001_1.cif
_cod_data_source_block md64a
_cod_depositor_comments
;
The following automatic conversions were performed:
'_symmetry_cell_setting' value 'Monoclinic' changed to 'monoclinic'
according to '/home/saulius/struct/CIF-dictionaries/cif_core.dic'
dictionary named 'cif_core.dic' version 2.4.1 from 2010-06-29.

Automatic conversion script
Id: cif_fix_enum 1527 2010-12-29 10:47:43Z saulius 

The following automatic conversions were performed:

'_exptl_absorpt_correction_type' tag value 'Psi-scans' was replaced
with 'psi-scan' value.

Automatic conversion script
Id: cif_fix_values 1646 2011-03-28 12:23:43Z adriana 
;
_cod_original_cell_volume 3291.0(3)
_cod_original_sg_symbol_H-M 'C c'
_cod_database_code 4304372

loop_
_symmetry_equiv_pos_as_xyz
'x, y, z'
'x, -y, z+1/2'
'x+1/2, y+1/2, z'
'x+1/2, -y+1/2, z+1/2'

loop_
_atom_site_label
_atom_site_type_symbol
_atom_site_fract_x
_atom_site_fract_y
_atom_site_fract_z
_atom_site_U_iso_or_equiv
_atom_site_adp_type
_atom_site_occupancy
_atom_site_symmetry_multiplicity
_atom_site_calc_flag
_atom_site_refinement_flags
_atom_site_disorder_assembly
_atom_site_disorder_group
Pd1 Pd 0.37992(3) 0.107268(6) 0.54912(3) 0.01967(7) Uani 1 1 d . . .
P2 P 0.26455(9) 0.16151(2) 0.49554(13) 0.01900(19) Uani 1 1 d . . .
N1 N 0.0162(3) 0.04583(9) 0.1608(5) 0.0300(7) Uani 1 1 d . . .
N3 N 0.1903(3) 0.07540(8) 0.4005(5) 0.0224(7) Uani 1 1 d . . .
N4 N 0.0965(3) 0.06698(9) 0.5640(5) 0.0272(7) Uani 1 1 d . . .
H0 H 0.155(4) 0.0793(12) 0.650(6) 0.023(11) Uiso 1 1 d . . .
N5 N 0.5036(3) 0.05810(8) 0.6211(5) 0.0267(7) Uani 1 1 d . . .
N8 N -0.0084(3) 0.04578(8) 0.2848(4) 0.0246(7) Uani 1 1 d . . .
O1 O -0.2190(3) 0.01489(8) 0.1329(4) 0.0373(7) Uani 1 1 d . . .
C2 C 0.1349(4) 0.06380(10) 0.2366(5) 0.0275(8) Uani 1 1 d . . .
H2 H 0.1799 0.0685 0.1820 0.033 Uiso 1 1 calc R . .
C3A C 0.0968(4) 0.06362(9) 0.4267(5) 0.0234(8) Uani 1 1 d . . .
C5 C -0.0156(4) 0.05293(10) 0.5599(6) 0.0313(9) Uani 1 1 d . . .
C6 C -0.1232(4) 0.03593(11) 0.4177(6) 0.0317(9) Uani 1 1 d . . .
H6 H -0.1996 0.0272 0.4181 0.038 Uiso 1 1 calc R . .
C7 C -0.1290(4) 0.03028(10) 0.2666(6) 0.0285(9) Uani 1 1 d . . .
C8 C -0.0091(5) 0.05883(13) 0.7188(6) 0.0428(11) Uani 1 1 d . . .
H8A H 0.0128 0.0848 0.7538 0.051 Uiso 1 1 calc R . .
H8B H 0.0644 0.0430 0.8112 0.051 Uiso 1 1 calc R . .
H8C H -0.1002 0.0525 0.6956 0.051 Uiso 1 1 calc R . .
C11 C 0.5698(4) 0.13137(10) 0.6715(5) 0.0239(8) Uani 1 1 d D . .
C12 C 0.6794(4) 0.10627(10) 0.7733(5) 0.0247(8) Uani 1 1 d D . .
C13 C 0.8193(4) 0.11707(12) 0.8583(5) 0.0315(9) Uani 1 1 d D . .
H13 H 0.8924 0.0995 0.9251 0.038 Uiso 1 1 calc R . .
C14 C 0.8526(4) 0.15292(12) 0.8466(6) 0.0308(9) Uani 1 1 d D . .
H14 H 0.9483 0.1603 0.9078 0.037 Uiso 1 1 calc R . .
C15 C 0.7462(4) 0.17808(12) 0.7454(6) 0.0314(9) Uani 1 1 d D . .
H15 H 0.7688 0.2028 0.7361 0.038 Uiso 1 1 calc R . .
C16 C 0.6056(4) 0.16731(10) 0.6568(5) 0.0264(8) Uani 1 1 d D . .
H16 H 0.5332 0.1847 0.5855 0.032 Uiso 1 1 calc R . .
C17 C 0.6396(4) 0.06758(11) 0.7860(6) 0.0290(9) Uani 1 1 d . . .
H17A H 0.7136 0.0500 0.8088 0.035 Uiso 1 1 calc R . .
H17B H 0.6299 0.0659 0.8817 0.035 Uiso 1 1 calc R . .
C18 C 0.4470(5) 0.02464(11) 0.6503(7) 0.0434(12) Uani 1 1 d . . .
H18A H 0.4229 0.0306 0.7299 0.052 Uiso 1 1 calc R . .
H18B H 0.5182 0.0050 0.6995 0.052 Uiso 1 1 calc R . .
H18C H 0.3625 0.0162 0.5408 0.052 Uiso 1 1 calc R . .
C19 C 0.5274(5) 0.04969(12) 0.4895(6) 0.0404(11) Uani 1 1 d . . .
H19A H 0.5725 0.0709 0.4765 0.049 Uiso 1 1 calc R . .
H19B H 0.4369 0.0446 0.3797 0.049 Uiso 1 1 calc R . .
H19C H 0.5885 0.0279 0.5249 0.049 Uiso 1 1 calc R . .
C21 C 0.3485(3) 0.19473(9) 0.6732(5) 0.0227(8) Uani 1 1 d D . .
C22 C 0.3127(4) 0.23227(10) 0.6487(6) 0.0283(9) Uani 1 1 d D . .
H22 H 0.2500 0.2419 0.5359 0.034 Uiso 1 1 calc R . .
C23 C 0.3690(4) 0.25518(11) 0.7893(6) 0.0337(10) Uani 1 1 d D . .
H23 H 0.3436 0.2806 0.7731 0.040 Uiso 1 1 calc R . .
C24 C 0.4622(4) 0.24144(11) 0.9538(6) 0.0328(9) Uani 1 1 d D . .
H24 H 0.5005 0.2576 1.0495 0.039 Uiso 1 1 calc R . .
C25 C 0.4997(4) 0.20489(12) 0.9800(6) 0.0327(10) Uani 1 1 d D . .
H25 H 0.5642 0.1957 1.0933 0.039 Uiso 1 1 calc R . .
C26 C 0.4428(4) 0.18113(12) 0.8395(6) 0.0281(10) Uani 1 1 d D . .
H26 H 0.4683 0.1557 0.8571 0.034 Uiso 1 1 calc R . .
C31 C 0.0902(3) 0.15601(9) 0.4492(5) 0.0198(7) Uani 1 1 d D . .
C32 C 0.0688(4) 0.16127(10) 0.5753(5) 0.0261(8) Uani 1 1 d D . .
H32 H 0.1441 0.1696 0.6861 0.031 Uiso 1 1 calc R . .
C33 C -0.0631(4) 0.15434(11) 0.5401(6) 0.0311(9) Uani 1 1 d D . .
H33 H -0.0779 0.1582 0.6264 0.037 Uiso 1 1 calc R . .
C34 C -0.1724(4) 0.14176(11) 0.3790(6) 0.0340(10) Uani 1 1 d D . .
H34 H -0.2618 0.1368 0.3555 0.041 Uiso 1 1 calc R . .
C35 C -0.1525(4) 0.13650(11) 0.2540(6) 0.0306(9) Uani 1 1 d D . .
H35 H -0.2283 0.1280 0.1438 0.037 Uiso 1 1 calc R . .
C36 C -0.0217(4) 0.14347(10) 0.2865(5) 0.0241(8) Uani 1 1 d D . .
H36 H -0.0085 0.1397 0.1988 0.029 Uiso 1 1 calc R . .
C41 C 0.2262(4) 0.18434(10) 0.3032(5) 0.0248(8) Uani 1 1 d D . .
C42 C 0.1276(4) 0.21324(10) 0.2223(5) 0.0278(8) Uani 1 1 d D . .
H42 H 0.0804 0.2219 0.2697 0.033 Uiso 1 1 calc R . .
C43 C 0.0994(5) 0.22901(11) 0.0745(6) 0.0349(10) Uani 1 1 d D . .
H43 H 0.0337 0.2488 0.0213 0.042 Uiso 1 1 calc R . .
C44 C 0.1665(5) 0.21615(13) 0.0026(6) 0.0430(11) Uani 1 1 d D . .
H44 H 0.1468 0.2271 -0.0993 0.052 Uiso 1 1 calc R . .
C45 C 0.2614(5) 0.18749(15) 0.0801(7) 0.0433(12) Uani 1 1 d D . .
H45 H 0.3067 0.1786 0.0307 0.052 Uiso 1 1 calc R . .
C46 C 0.2919(5) 0.17148(13) 0.2299(6) 0.0316(10) Uani 1 1 d D . .
H46 H 0.3576 0.1517 0.2823 0.038 Uiso 1 1 calc R . .
Cl Cl 0.39960(12) 0.08793(3) 0.02347(15) 0.0396(3) Uani 1 1 d D . .
O2 O 0.4728(7) 0.11787(18) 0.1485(9) 0.0611(8) Uiso 0.658(5) 1 d PD A 1
O3 O 0.2959(7) 0.10716(18) -0.1353(9) 0.0611(8) Uiso 0.658(5) 1 d PD A 1
O4 O 0.3253(7) 0.06481(19) 0.0658(9) 0.0611(8) Uiso 0.658(5) 1 d PD A 1
O5 O 0.5103(6) 0.06467(16) 0.0483(8) 0.0611(8) Uiso 0.658(5) 1 d PD A 1
O2' O 0.5078(14) 0.1128(3) 0.1205(19) 0.0611(8) Uiso 0.342(5) 1 d P A 2
O3' O 0.3344(14) 0.0984(4) -0.1462(18) 0.0611(8) Uiso 0.342(5) 1 d P A 2
O4' O 0.3173(13) 0.0833(4) 0.0914(17) 0.0611(8) Uiso 0.342(5) 1 d P A 2
O5' O 0.4147(12) 0.0542(3) -0.0341(17) 0.0611(8) Uiso 0.342(5) 1 d P A 2

loop_
_atom_site_aniso_label
_atom_site_aniso_U_11
_atom_site_aniso_U_22
_atom_site_aniso_U_33
_atom_site_aniso_U_23
_atom_site_aniso_U_13
_atom_site_aniso_U_12
Pd1 0.01861(11) 0.01588(11) 0.02573(13) -0.00106(14) 0.01363(9) 0.00024(13)
P2 0.0176(4) 0.0172(4) 0.0242(5) -0.0016(4) 0.0133(4) -0.0006(3)
N1 0.0269(17) 0.0287(16) 0.032(2) -0.0007(14) 0.0157(15) -0.0003(13)
N3 0.0215(15) 0.0198(15) 0.0250(19) -0.0011(13) 0.0130(14) 0.0005(12)
N4 0.0266(16) 0.0234(15) 0.0279(19) -0.0056(14) 0.0138(15) -0.0067(13)
N5 0.0261(17) 0.0202(15) 0.029(2) -0.0012(13) 0.0135(15) 0.0019(13)
N8 0.0242(15) 0.0209(15) 0.0259(18) -0.0038(13) 0.0130(14) -0.0044(12)
O1 0.0282(14) 0.0363(16) 0.0385(18) -0.0089(13) 0.0145(13) -0.0107(12)
C2 0.030(2) 0.0270(19) 0.025(2) -0.0020(16) 0.0157(17) -0.0005(15)
C3A 0.0230(18) 0.0131(16) 0.030(2) -0.0001(14) 0.0133(16) 0.0009(13)
C5 0.036(2) 0.0230(18) 0.044(3) 0.0011(17) 0.029(2) -0.0015(16)
C6 0.031(2) 0.0228(18) 0.043(3) -0.0013(17) 0.0231(19) -0.0071(16)
C7 0.0278(19) 0.0162(17) 0.037(3) -0.0016(16) 0.0168(19) -0.0033(14)
C8 0.048(3) 0.044(2) 0.043(3) -0.008(2) 0.031(2) -0.018(2)
C11 0.0231(18) 0.0232(18) 0.030(2) -0.0028(15) 0.0183(17) 0.0001(14)
C12 0.0236(18) 0.030(2) 0.020(2) -0.0042(15) 0.0123(16) -0.0016(15)
C13 0.0214(19) 0.042(2) 0.025(2) 0.0001(18) 0.0100(16) 0.0065(16)
C14 0.022(2) 0.044(2) 0.028(2) -0.0065(18) 0.0158(18) -0.0069(18)
C15 0.030(2) 0.035(2) 0.039(3) -0.0023(19) 0.0253(19) -0.0058(17)
C16 0.0188(18) 0.0277(19) 0.035(2) 0.0004(16) 0.0169(17) 0.0017(15)
C17 0.028(2) 0.028(2) 0.021(2) 0.0026(17) 0.0082(18) 0.0043(16)
C18 0.036(2) 0.0204(19) 0.060(3) 0.0076(19) 0.020(2) 0.0047(17)
C19 0.039(2) 0.039(2) 0.038(3) -0.0080(19) 0.019(2) 0.0125(18)
C21 0.0175(16) 0.0204(17) 0.032(2) -0.0048(15) 0.0155(16) -0.0048(13)
C22 0.0218(18) 0.0212(18) 0.038(3) -0.0035(16) 0.0158(17) -0.0013(14)
C23 0.030(2) 0.0236(19) 0.054(3) -0.0060(18) 0.028(2) -0.0039(16)
C24 0.029(2) 0.034(2) 0.036(3) -0.0145(18) 0.0193(19) -0.0112(16)
C25 0.029(2) 0.039(2) 0.030(3) -0.0047(19) 0.0166(19) -0.0068(18)
C26 0.026(2) 0.027(2) 0.036(3) -0.0043(18) 0.0207(19) -0.0059(17)
C31 0.0167(16) 0.0156(16) 0.026(2) 0.0004(14) 0.0114(15) 0.0016(13)
C32 0.0260(18) 0.0277(18) 0.029(2) 0.0014(15) 0.0185(17) 0.0018(14)
C33 0.031(2) 0.035(2) 0.038(3) 0.0052(18) 0.0267(19) 0.0025(16)
C34 0.0211(18) 0.035(2) 0.048(3) 0.0109(19) 0.0212(19) 0.0018(15)
C35 0.0221(19) 0.0265(19) 0.038(3) 0.0005(17) 0.0144(18) -0.0035(16)
C36 0.0227(19) 0.0237(19) 0.025(2) -0.0007(16) 0.0133(17) 0.0006(15)
C41 0.0277(18) 0.0232(17) 0.027(2) -0.0005(15) 0.0181(16) -0.0040(14)
C42 0.0310(19) 0.0223(17) 0.029(2) -0.0003(16) 0.0173(17) 0.0003(15)
C43 0.045(2) 0.0251(19) 0.029(2) 0.0031(16) 0.0185(19) -0.0031(17)
C44 0.053(3) 0.047(3) 0.033(3) 0.006(2) 0.027(2) -0.009(2)
C45 0.039(2) 0.060(3) 0.044(3) 0.000(2) 0.031(2) -0.005(2)
C46 0.029(2) 0.044(3) 0.026(2) 0.004(2) 0.0182(19) 0.0027(18)
Cl 0.0499(7) 0.0357(5) 0.0395(7) 0.0029(5) 0.0296(5) -0.0006(5)

loop_
_atom_type_symbol
_atom_type_description
_atom_type_scat_dispersion_real
_atom_type_scat_dispersion_imag
_atom_type_scat_source
C C 0.0033 0.0016 'International Tables Vol C Tables 4.2.6.8 and 6.1.1.4'
H H 0.0000 0.0000 'International Tables Vol C Tables 4.2.6.8 and 6.1.1.4'
N N 0.0061 0.0033 'International Tables Vol C Tables 4.2.6.8 and 6.1.1.4'
O O 0.0106 0.0060 'International Tables Vol C Tables 4.2.6.8 and 6.1.1.4'
P P 0.1023 0.0942 'International Tables Vol C Tables 4.2.6.8 and 6.1.1.4'
Pd Pd -0.9988 1.0072 'International Tables Vol C Tables 4.2.6.8 and 6.1.1.4'
Cl Cl 0.1484 0.1585 'International Tables Vol C Tables 4.2.6.8 and 6.1.1.4'

loop_
_geom_angle_atom_site_label_1
_geom_angle_atom_site_label_2
_geom_angle_atom_site_label_3
_geom_angle
_geom_angle_site_symmetry_1
_geom_angle_site_symmetry_3
_geom_angle_publ_flag
C11 Pd1 N5 82.05(13) . . ?
C11 Pd1 N3 170.22(13) . . ?
N5 Pd1 N3 90.64(13) . . ?
C11 Pd1 P2 93.85(10) . . ?
N5 Pd1 P2 174.91(10) . . ?
N3 Pd1 P2 93.76(8) . . ?
C41 P2 C31 102.93(17) . . ?
C41 P2 C21 109.11(17) . . ?
C31 P2 C21 102.30(16) . . ?
C41 P2 Pd1 112.53(12) . . ?
C31 P2 Pd1 113.23(11) . . ?
C21 P2 Pd1 115.57(12) . . ?
C2 N1 N8 102.2(3) . . ?
C3A N3 C2 103.3(3) . . ?
C3A N3 Pd1 134.0(3) . . ?
C2 N3 Pd1 122.6(3) . . ?
C3A N4 C5 119.4(3) . . ?
C19 N5 C18 108.8(3) . . ?
C19 N5 C17 109.8(3) . . ?
C18 N5 C17 107.8(3) . . ?
C19 N5 Pd1 109.0(3) . . ?
C18 N5 Pd1 116.5(2) . . ?
C17 N5 Pd1 104.7(2) . . ?
C3A N8 N1 110.0(3) . . ?
C3A N8 C7 124.3(4) . . ?
N1 N8 C7 125.7(3) . . ?
N1 C2 N3 115.3(4) . . ?
N4 C3A N3 129.8(4) . . ?
N4 C3A N8 121.0(3) . . ?
N3 C3A N8 109.2(4) . . ?
C6 C5 N4 120.3(4) . . ?
C6 C5 C8 123.9(4) . . ?
N4 C5 C8 115.8(4) . . ?
C5 C6 C7 123.8(4) . . ?
O1 C7 C6 129.4(4) . . ?
O1 C7 N8 119.3(4) . . ?
C6 C7 N8 111.3(3) . . ?
C16 C11 C12 117.8(3) . . ?
C16 C11 Pd1 129.8(3) . . ?
C12 C11 Pd1 112.2(3) . . ?
C13 C12 C11 120.8(4) . . ?
C13 C12 C17 121.9(3) . . ?
C11 C12 C17 117.3(3) . . ?
C14 C13 C12 120.6(4) . . ?
C13 C14 C15 119.7(4) . . ?
C14 C15 C16 120.2(4) . . ?
C15 C16 C11 121.0(4) . . ?
N5 C17 C12 108.5(3) . . ?
C26 C21 C22 119.5(4) . . ?
C26 C21 P2 118.0(3) . . ?
C22 C21 P2 122.3(3) . . ?
C23 C22 C21 119.5(4) . . ?
C22 C23 C24 120.6(4) . . ?
C25 C24 C23 120.7(4) . . ?
C24 C25 C26 119.7(4) . . ?
C21 C26 C25 120.0(4) . . ?
C32 C31 C36 119.2(3) . . ?
C32 C31 P2 121.3(3) . . ?
C36 C31 P2 119.3(3) . . ?
C31 C32 C33 120.2(4) . . ?
C34 C33 C32 119.8(4) . . ?
C35 C34 C33 120.5(4) . . ?
C34 C35 C36 120.5(4) . . ?
C35 C36 C31 119.7(4) . . ?
C46 C41 C42 119.1(4) . . ?
C46 C41 P2 118.7(3) . . ?
C42 C41 P2 122.1(3) . . ?
C43 C42 C41 120.0(4) . . ?
C42 C43 C44 120.5(4) . . ?
C45 C44 C43 119.6(4) . . ?
C44 C45 C46 120.7(5) . . ?
C45 C46 C41 120.1(4) . . ?
O2' Cl O3' 105.9(8) . . ?
O2' Cl O5' 124.0(7) . . ?
O3' Cl O5' 83.3(8) . . ?
O2' Cl O4 131.5(7) . . ?
O3' Cl O4 119.0(6) . . ?
O5' Cl O4 80.8(5) . . ?
O2' Cl O5 83.5(6) . . ?
O3' Cl O5 100.2(6) . . ?
O5' Cl O5 41.0(5) . . ?
O4 Cl O5 104.5(4) . . ?
O2' Cl O3 105.7(6) . . ?
O3' Cl O3 24.6(5) . . ?
O5' Cl O3 103.0(6) . . ?
O4 Cl O3 107.7(4) . . ?
O5 Cl O3 124.8(4) . . ?
O2' Cl O4' 111.1(8) . . ?
O3' Cl O4' 120.2(7) . . ?
O5' Cl O4' 110.4(7) . . ?
O4 Cl O4' 29.6(5) . . ?
O5 Cl O4' 128.8(6) . . ?
O3 Cl O4' 99.1(6) . . ?
O2' Cl O2 25.5(5) . . ?
O3' Cl O2 114.7(6) . . ?
O5' Cl O2 145.4(6) . . ?
O4 Cl O2 111.2(4) . . ?
O5 Cl O2 104.8(4) . . ?
O3 Cl O2 103.7(4) . . ?
O4' Cl O2 86.6(6) . . ?

loop_
_geom_bond_atom_site_label_1
_geom_bond_atom_site_label_2
_geom_bond_distance
_geom_bond_site_symmetry_2
_geom_bond_publ_flag
Pd1 C11 2.006(3) . ?
Pd1 N5 2.135(3) . ?
Pd1 N3 2.141(3) . ?
Pd1 P2 2.2614(9) . ?
P2 C41 1.822(4) . ?
P2 C31 1.828(4) . ?
P2 C21 1.831(4) . ?
N1 C2 1.304(5) . ?
N1 N8 1.378(5) . ?
N3 C3A 1.328(5) . ?
N3 C2 1.371(5) . ?
N4 C3A 1.326(5) . ?
N4 C5 1.386(5) . ?
N5 C19 1.474(6) . ?
N5 C18 1.481(5) . ?
N5 C17 1.487(5) . ?
N8 C3A 1.351(5) . ?
N8 C7 1.431(5) . ?
O1 C7 1.218(5) . ?
C5 C6 1.348(6) . ?
C5 C8 1.497(7) . ?
C6 C7 1.425(6) . ?
C11 C16 1.396(5) . ?
C11 C12 1.399(5) . ?
C12 C13 1.391(5) . ?
C12 C17 1.501(5) . ?
C13 C14 1.375(6) . ?
C14 C15 1.380(6) . ?
C15 C16 1.395(5) . ?
C21 C26 1.396(6) . ?
C21 C22 1.398(5) . ?
C22 C23 1.378(6) . ?
C23 C24 1.384(6) . ?
C24 C25 1.367(6) . ?
C25 C26 1.396(6) . ?
C31 C32 1.384(6) . ?
C31 C36 1.403(5) . ?
C32 C33 1.397(5) . ?
C33 C34 1.386(6) . ?
C34 C35 1.361(6) . ?
C35 C36 1.395(5) . ?
C41 C46 1.390(6) . ?
C41 C42 1.406(5) . ?
C42 C43 1.377(6) . ?
C43 C44 1.394(7) . ?
C44 C45 1.376(7) . ?
C45 C46 1.389(7) . ?
Cl O2' 1.379(12) . ?
Cl O3' 1.387(14) . ?
Cl O5' 1.392(12) . ?
Cl O4 1.425(6) . ?
Cl O5 1.442(6) . ?
Cl O3 1.454(7) . ?
Cl O4' 1.455(13) . ?
Cl O2 1.463(6) . ?

loop_
_geom_hbond_atom_site_label_D
_geom_hbond_atom_site_label_H
_geom_hbond_atom_site_label_A
_geom_hbond_distance_DH
_geom_hbond_distance_HA
_geom_hbond_distance_DA
_geom_hbond_angle_DHA
_geom_hbond_site_symmetry_A
C19 H19C O1 0.98 2.41 3.372(5) 166.6 2_655
